data_4067370
loop_
_publ_author_name
'Yoder, Claude H.'
'Agee, Tamara M.'
'Griffith, Allison K.'
'Schaeffer, Charles D.'
'Carroll, Mary J.'
'DeToma, Alaina S.'
'Fleisher, Adam J.'
'Gettel, Cameron J.'
'Rheingold, Arnold L.'

_publ_section_title
;
 Use of73Ge NMR Spectroscopy and X-ray Crystallography for the Study of
 Electronic Interactions in Substituted Tetrakis(phenyl)-, -(phenoxy)-,
 and -(thiophenoxy)germanes
;
_journal_issue 3
_journal_name_full Organometallics
_journal_page_first 582
_journal_paper_doi 10.1021/om900905c
_journal_volume 29
_journal_year 2010
_chemical_formula_sum 'C28 H28 Ge O4 S4'
_chemical_formula_weight 629.33
_chemical_name_systematic
; 
 tetrakis(o-methoxythiophenoxy)germane 
;
_space_group_IT_number 14
_symmetry_cell_setting monoclinic
_symmetry_space_group_name_Hall '-P 2yn'
_symmetry_space_group_name_H-M 'P 1 21/n 1'
_atom_sites_solution_hydrogens geom
_atom_sites_solution_primary direct
_atom_sites_solution_secondary difmap
_audit_creation_method SHELXL-97
_cell_angle_alpha 90.00
_cell_angle_beta 101.550(7)
_cell_angle_gamma 90.00
_cell_formula_units_Z 4
_cell_length_a 18.619(2)
_cell_length_b 7.7442(9)
_cell_length_c 19.302(2)
_cell_measurement_reflns_used 7276
_cell_measurement_temperature 100(2)
_cell_measurement_theta_max 68.24
_cell_measurement_theta_min 3.69
_cell_volume 2726.8(5)
_computing_cell_refinement 'Bruker SAINT'
_computing_data_collection 'Bruker APEX2'
_computing_data_reduction 'Bruker SAINT'
_computing_molecular_graphics 'Bruker SHELXTL'
_computing_publication_material 'Bruker SHELXTL'
_computing_structure_refinement 'SHELXL-97 (Sheldrick, 1997)'
_computing_structure_solution 'SHELXS-97 (Sheldrick, 1990)'
_diffrn_ambient_temperature 100(2)
_diffrn_measured_fraction_theta_full 0.976
_diffrn_measured_fraction_theta_max 0.939
_diffrn_measurement_device_type 'Bruker APEX-II CCD'
_diffrn_measurement_method '\f and \w scans'
_diffrn_radiation_monochromator graphite
_diffrn_radiation_source 'fine-focus sealed tube'
_diffrn_radiation_type CuK\a
_diffrn_radiation_wavelength 1.54178
_diffrn_reflns_av_R_equivalents 0.0331
_diffrn_reflns_av_sigmaI/netI 0.0362
_diffrn_reflns_limit_h_max 22
_diffrn_reflns_limit_h_min -22
_diffrn_reflns_limit_k_max 9
_diffrn_reflns_limit_k_min -7
_diffrn_reflns_limit_l_max 22
_diffrn_reflns_limit_l_min -22
_diffrn_reflns_number 11692
_diffrn_reflns_theta_full 60.00
_diffrn_reflns_theta_max 68.27
_diffrn_reflns_theta_min 3.69
_exptl_absorpt_coefficient_mu 4.668
_exptl_absorpt_correction_T_max 0.888
_exptl_absorpt_correction_T_min 0.689
_exptl_absorpt_correction_type multi-scan
_exptl_absorpt_process_details sadabs
_exptl_crystal_colour colorless
_exptl_crystal_density_diffrn 1.533
_exptl_crystal_density_method 'not measured'
_exptl_crystal_description block
_exptl_crystal_F_000 1296
_exptl_crystal_size_max 0.23
_exptl_crystal_size_mid 0.20
_exptl_crystal_size_min 0.14
_refine_diff_density_max 0.617
_refine_diff_density_min -0.430
_refine_diff_density_rms 0.087
_refine_ls_extinction_coef 0.00011(4)
_refine_ls_extinction_expression Fc^*^=kFc[1+0.001xFc^2^\l^3^/sin(2\q)]^-1/4^
_refine_ls_extinction_method SHELXL
_refine_ls_goodness_of_fit_ref 1.098
_refine_ls_hydrogen_treatment constr
_refine_ls_matrix_type full
_refine_ls_number_parameters 339
_refine_ls_number_reflns 4697
_refine_ls_number_restraints 0
_refine_ls_restrained_S_all 1.098
_refine_ls_R_factor_all 0.0443
_refine_ls_R_factor_gt 0.0374
_refine_ls_shift/su_max 0.000
_refine_ls_shift/su_mean 0.000
_refine_ls_structure_factor_coef Fsqd
_refine_ls_weighting_details 'calc w=1/[\s^2^(Fo^2^)+(0.0202P)^2^+8.2904P] where P=(Fo^2^+2Fc^2^)/3'
_refine_ls_weighting_scheme calc
_refine_ls_wR_factor_gt 0.0882
_refine_ls_wR_factor_ref 0.0910
_reflns_number_gt 4123
_reflns_number_total 4697
_reflns_threshold_expression >2sigma(I)
_cod_data_source_file om900905c_si_001.cif
_cod_data_source_block schaef10
_cod_depositor_comments
;
The following automatic conversions were performed:

'_symmetry_cell_setting' value 'Monoclinic' changed to 'monoclinic'
according to /home/saulius/struct/CIF-dictionaries/cif_core.dic
dictionary named 'cif_core.dic' version 2.4.1 from 2010-06-29.

Automatic conversion script
Id: cif_fix_values 1715 2011-07-08 13:25:40Z adriana 
;
_cod_original_sg_symbol_H-M P2(1)/n
_cod_database_code 4067370

loop_
_symmetry_equiv_pos_as_xyz
'x, y, z'
'-x+1/2, y+1/2, -z+1/2'
'-x, -y, -z'
'x-1/2, -y-1/2, z-1/2'

loop_
_atom_site_label
_atom_site_type_symbol
_atom_site_fract_x
_atom_site_fract_y
_atom_site_fract_z
_atom_site_U_iso_or_equiv
_atom_site_adp_type
_atom_site_occupancy
_atom_site_symmetry_multiplicity
_atom_site_calc_flag
_atom_site_refinement_flags
Ge1 Ge 0.21990(2) 1.02050(5) -0.037509(19) 0.01287(12) Uani 1 1 d .
S1 S 0.33731(4) 0.97411(11) -0.03986(4) 0.01650(18) Uani 1 1 d .
S2 S 0.17377(4) 1.24526(11) -0.10440(4) 0.01584(18) Uani 1 1 d .
S3 S 0.15536(4) 0.78136(11) -0.07264(4) 0.01583(18) Uani 1 1 d .
S4 S 0.20765(4) 1.08825(11) 0.07202(4) 0.01537(18) Uani 1 1 d .
O1 O 0.33260(13) 1.3518(3) -0.04663(13) 0.0205(5) Uani 1 1 d .
O2 O 0.07443(12) 1.2852(3) -0.00482(12) 0.0204(5) Uani 1 1 d .
O3 O 0.25485(12) 0.8354(3) -0.17325(12) 0.0189(5) Uani 1 1 d .
O4 O 0.22286(13) 0.7066(3) 0.07692(12) 0.0191(5) Uani 1 1 d .
C1 C 0.38749(17) 1.1212(5) 0.02212(17) 0.0153(7) Uani 1 1 d .
C2 C 0.43672(18) 1.0561(5) 0.07987(19) 0.0225(8) Uani 1 1 d .
H2 H 0.4390 0.9352 0.0885 0.027 Uiso 1 1 calc R
C3 C 0.4824(2) 1.1663(6) 0.12496(19) 0.0268(9) Uani 1 1 d .
H3 H 0.5162 1.1215 0.1643 0.032 Uiso 1 1 calc R
C4 C 0.4787(2) 1.3414(6) 0.11246(19) 0.0262(9) Uani 1 1 d .
H4 H 0.5106 1.4166 0.1432 0.031 Uiso 1 1 calc R
C5 C 0.4291(2) 1.4100(5) 0.05570(19) 0.0237(8) Uani 1 1 d .
H5 H 0.4265 1.5312 0.0479 0.028 Uiso 1 1 calc R
C6 C 0.38326(18) 1.2988(5) 0.01057(17) 0.0167(7) Uani 1 1 d .
C7 C 0.3274(2) 1.5336(5) -0.0609(2) 0.0257(8) Uani 1 1 d .
H7A H 0.3225 1.5958 -0.0179 0.039 Uiso 1 1 calc R
H7B H 0.2844 1.5566 -0.0982 0.039 Uiso 1 1 calc R
H7C H 0.3717 1.5727 -0.0764 0.039 Uiso 1 1 calc R
C8 C 0.07766(17) 1.2065(5) -0.12169(17) 0.0160(7) Uani 1 1 d .
C9 C 0.04173(19) 1.1605(5) -0.18898(18) 0.0187(7) Uani 1 1 d .
H9 H 0.0693 1.1442 -0.2249 0.022 Uiso 1 1 calc R
C10 C -0.03352(19) 1.1378(5) -0.20502(18) 0.0208(8) Uani 1 1 d .
H10 H -0.0575 1.1074 -0.2516 0.025 Uiso 1 1 calc R
C11 C -0.07334(18) 1.1600(5) -0.15233(18) 0.0196(7) Uani 1 1 d .
H11 H -0.1249 1.1422 -0.1628 0.024 Uiso 1 1 calc R
C12 C -0.03923(18) 1.2076(5) -0.08456(18) 0.0179(7) Uani 1 1 d .
H12 H -0.0672 1.2228 -0.0489 0.021 Uiso 1 1 calc R
C13 C 0.03623(18) 1.2331(5) -0.06897(17) 0.0166(7) Uani 1 1 d .
C14 C 0.0358(2) 1.2909(5) 0.05214(18) 0.0220(8) Uani 1 1 d .
H14A H -0.0050 1.3728 0.0407 0.033 Uiso 1 1 calc R
H14B H 0.0692 1.3280 0.0955 0.033 Uiso 1 1 calc R
H14C H 0.0166 1.1758 0.0593 0.033 Uiso 1 1 calc R
C15 C 0.13278(18) 0.7839(4) -0.16635(17) 0.0152(7) Uani 1 1 d .
C16 C 0.06117(19) 0.7463(5) -0.19923(19) 0.0211(8) Uani 1 1 d .
H16 H 0.0249 0.7326 -0.1713 0.025 Uiso 1 1 calc R
C17 C 0.0414(2) 0.7281(5) -0.27208(19) 0.0233(8) Uani 1 1 d .
H17 H -0.0078 0.7017 -0.2937 0.028 Uiso 1 1 calc R
C18 C 0.09367(19) 0.7487(5) -0.31305(18) 0.0212(8) Uani 1 1 d .
H18 H 0.0801 0.7380 -0.3630 0.025 Uiso 1 1 calc R
C19 C 0.16573(18) 0.7850(5) -0.28178(18) 0.0179(7) Uani 1 1 d .
H19 H 0.2015 0.7983 -0.3102 0.021 Uiso 1 1 calc R
C20 C 0.18553(18) 0.8018(5) -0.20892(18) 0.0164(7) Uani 1 1 d .
C21 C 0.31186(19) 0.8267(6) -0.21302(19) 0.0245(8) Uani 1 1 d .
H21A H 0.3133 0.7105 -0.2328 0.037 Uiso 1 1 calc R
H21B H 0.3591 0.8524 -0.1820 0.037 Uiso 1 1 calc R
H21C H 0.3022 0.9112 -0.2516 0.037 Uiso 1 1 calc R
C22 C 0.26972(17) 0.9621(4) 0.13317(16) 0.0141(7) Uani 1 1 d .
C23 C 0.31496(18) 1.0465(5) 0.18912(18) 0.0186(7) Uani 1 1 d .
H23 H 0.3174 1.1690 0.1894 0.022 Uiso 1 1 calc R
C24 C 0.35665(19) 0.9537(5) 0.24467(18) 0.0218(8) Uani 1 1 d .
H24 H 0.3873 1.0126 0.2826 0.026 Uiso 1 1 calc R
C25 C 0.3532(2) 0.7765(5) 0.24426(19) 0.0223(8) Uani 1 1 d .
H25 H 0.3808 0.7135 0.2828 0.027 Uiso 1 1 calc R
C26 C 0.31013(19) 0.6877(5) 0.18842(18) 0.0202(7) Uani 1 1 d .
H26 H 0.3096 0.5651 0.1881 0.024 Uiso 1 1 calc R
C27 C 0.26774(18) 0.7801(4) 0.13292(17) 0.0152(7) Uani 1 1 d .
C28 C 0.2178(2) 0.5211(5) 0.07617(19) 0.0215(8) Uani 1 1 d .
H28A H 0.2663 0.4715 0.0765 0.032 Uiso 1 1 calc R
H28B H 0.1835 0.4838 0.0335 0.032 Uiso 1 1 calc R
H28C H 0.2003 0.4819 0.1181 0.032 Uiso 1 1 calc R

loop_
_atom_site_aniso_label
_atom_site_aniso_U_11
_atom_site_aniso_U_22
_atom_site_aniso_U_33
_atom_site_aniso_U_23
_atom_site_aniso_U_13
_atom_site_aniso_U_12
Ge1 0.01392(19) 0.0128(2) 0.01173(19) -0.00023(15) 0.00220(13) -0.00043(15)
S1 0.0148(4) 0.0141(4) 0.0203(4) -0.0032(3) 0.0030(3) -0.0001(3)
S2 0.0148(4) 0.0186(4) 0.0144(4) 0.0037(3) 0.0034(3) 0.0002(3)
S3 0.0178(4) 0.0176(4) 0.0125(4) -0.0017(3) 0.0037(3) -0.0041(3)
S4 0.0207(4) 0.0131(4) 0.0121(4) -0.0004(3) 0.0029(3) 0.0021(3)
O1 0.0241(13) 0.0139(12) 0.0221(12) 0.0023(10) 0.0012(10) 0.0005(10)
O2 0.0160(11) 0.0327(15) 0.0129(11) -0.0016(11) 0.0039(9) -0.0014(11)
O3 0.0133(11) 0.0287(14) 0.0154(11) -0.0041(10) 0.0046(9) -0.0013(10)
O4 0.0252(13) 0.0114(12) 0.0182(12) 0.0001(10) -0.0020(10) -0.0031(10)
C1 0.0133(15) 0.0165(17) 0.0159(16) -0.0017(14) 0.0024(13) -0.0030(13)
C2 0.0184(17) 0.024(2) 0.0248(18) 0.0037(16) 0.0026(14) -0.0022(15)
C3 0.0208(18) 0.036(2) 0.0202(18) 0.0046(17) -0.0037(15) -0.0034(17)
C4 0.0220(18) 0.035(2) 0.0213(18) -0.0064(17) 0.0033(15) -0.0130(17)
C5 0.0274(19) 0.0216(19) 0.0245(18) -0.0074(16) 0.0109(15) -0.0090(16)
C6 0.0168(16) 0.0193(18) 0.0145(16) -0.0024(14) 0.0040(13) 0.0002(14)
C7 0.032(2) 0.0116(18) 0.035(2) 0.0048(16) 0.0102(17) 0.0027(16)
C8 0.0142(15) 0.0180(18) 0.0151(16) 0.0052(14) 0.0014(13) 0.0012(14)
C9 0.0224(17) 0.0182(18) 0.0168(16) 0.0018(14) 0.0073(14) 0.0002(15)
C10 0.0193(17) 0.0235(19) 0.0173(17) -0.0010(15) -0.0020(14) -0.0007(15)
C11 0.0155(16) 0.0189(18) 0.0241(18) 0.0028(15) 0.0028(14) -0.0005(14)
C12 0.0183(16) 0.0171(18) 0.0197(17) 0.0029(14) 0.0075(13) 0.0029(14)
C13 0.0203(17) 0.0147(17) 0.0141(16) 0.0016(13) 0.0015(13) 0.0036(14)
C14 0.0224(18) 0.028(2) 0.0179(17) -0.0014(15) 0.0099(14) 0.0001(16)
C15 0.0194(17) 0.0100(16) 0.0155(16) -0.0029(13) 0.0019(13) -0.0002(13)
C16 0.0170(17) 0.026(2) 0.0212(17) -0.0052(16) 0.0060(14) -0.0025(15)
C17 0.0200(18) 0.030(2) 0.0190(17) -0.0077(16) 0.0017(14) -0.0031(16)
C18 0.0258(18) 0.0225(19) 0.0146(16) -0.0043(15) 0.0022(14) 0.0021(16)
C19 0.0213(17) 0.0167(18) 0.0168(16) -0.0021(14) 0.0065(14) 0.0019(14)
C20 0.0174(16) 0.0140(17) 0.0183(16) -0.0012(13) 0.0046(13) 0.0013(14)
C21 0.0186(17) 0.037(2) 0.0196(17) -0.0016(16) 0.0087(14) -0.0019(16)
C22 0.0156(15) 0.0147(17) 0.0128(15) 0.0004(13) 0.0051(12) 0.0027(13)
C23 0.0219(17) 0.0156(18) 0.0190(17) -0.0011(14) 0.0054(14) -0.0030(14)
C24 0.0230(18) 0.024(2) 0.0172(17) -0.0032(15) 0.0002(14) -0.0043(15)
C25 0.0232(18) 0.024(2) 0.0187(17) 0.0034(15) 0.0008(14) 0.0020(16)
C26 0.0238(18) 0.0160(18) 0.0208(17) 0.0025(14) 0.0044(14) 0.0015(15)
C27 0.0183(16) 0.0138(17) 0.0140(15) -0.0020(13) 0.0042(13) -0.0012(14)
C28 0.0308(19) 0.0117(17) 0.0209(17) -0.0029(14) 0.0023(15) -0.0049(15)

loop_
_atom_type_symbol
_atom_type_description
_atom_type_scat_dispersion_real
_atom_type_scat_dispersion_imag
_atom_type_scat_source
C C 0.0181 0.0091 'International Tables Vol C Tables 4.2.6.8 and 6.1.1.4'
H H 0.0000 0.0000 'International Tables Vol C Tables 4.2.6.8 and 6.1.1.4'
O O 0.0492 0.0322 'International Tables Vol C Tables 4.2.6.8 and 6.1.1.4'
S S 0.3331 0.5567 'International Tables Vol C Tables 4.2.6.8 and 6.1.1.4'
Ge Ge -1.0885 0.8855 'International Tables Vol C Tables 4.2.6.8 and 6.1.1.4'

loop_
_geom_angle_atom_site_label_1
_geom_angle_atom_site_label_2
_geom_angle_atom_site_label_3
_geom_angle
S1 Ge1 S2 112.31(3)
S1 Ge1 S4 110.13(3)
S2 Ge1 S4 105.29(3)
S1 Ge1 S3 109.29(3)
S2 Ge1 S3 110.41(3)
S4 Ge1 S3 109.32(3)
C1 S1 Ge1 105.62(11)
C8 S2 Ge1 103.47(11)
C15 S3 Ge1 107.65(11)
C22 S4 Ge1 108.93(11)
C6 O1 C7 117.4(3)
C13 O2 C14 117.2(3)
C20 O3 C21 116.7(3)
C27 O4 C28 117.2(3)
C2 C1 C6 119.6(3)
C2 C1 S1 118.8(3)
C6 C1 S1 121.3(3)
C3 C2 C1 120.3(4)
C4 C3 C2 119.6(4)
C3 C4 C5 121.1(4)
C4 C5 C6 119.0(4)
O1 C6 C5 124.0(3)
O1 C6 C1 115.7(3)
C5 C6 C1 120.2(3)
C9 C8 C13 118.9(3)
C9 C8 S2 119.9(3)
C13 C8 S2 121.0(3)
C8 C9 C10 121.3(3)
C11 C10 C9 119.2(3)
C10 C11 C12 121.0(3)
C11 C12 C13 119.6(3)
O2 C13 C12 124.1(3)
O2 C13 C8 116.0(3)
C12 C13 C8 119.9(3)
C16 C15 C20 118.2(3)
C16 C15 S3 118.3(3)
C20 C15 S3 123.1(3)
C15 C16 C17 121.3(3)
C18 C17 C16 119.6(3)
C17 C18 C19 120.4(3)
C18 C19 C20 119.9(3)
O3 C20 C19 124.3(3)
O3 C20 C15 115.2(3)
C19 C20 C15 120.5(3)
C23 C22 C27 118.9(3)
C23 C22 S4 118.1(3)
C27 C22 S4 122.4(3)
C24 C23 C22 120.9(3)
C25 C24 C23 119.6(3)
C24 C25 C26 121.2(3)
C25 C26 C27 119.5(3)
O4 C27 C26 124.2(3)
O4 C27 C22 115.8(3)
C26 C27 C22 120.0(3)

loop_
_geom_bond_atom_site_label_1
_geom_bond_atom_site_label_2
_geom_bond_distance
Ge1 S1 2.2248(9)
Ge1 S2 2.2339(9)
Ge1 S4 2.2338(9)
Ge1 S3 2.2376(9)
S1 C1 1.776(3)
S2 C8 1.779(3)
S3 C15 1.773(3)
S4 C22 1.771(3)
O1 C6 1.364(4)
O1 C7 1.434(4)
O2 C13 1.360(4)
O2 C14 1.430(4)
O3 C20 1.361(4)
O3 C21 1.431(4)
O4 C27 1.352(4)
O4 C28 1.439(4)
C1 C2 1.389(5)
C1 C6 1.393(5)
C2 C3 1.383(5)
C3 C4 1.376(6)
C4 C5 1.389(6)
C5 C6 1.389(5)
C8 C9 1.383(5)
C8 C13 1.410(5)
C9 C10 1.384(5)
C10 C11 1.384(5)
C11 C12 1.385(5)
C12 C13 1.391(5)
C15 C16 1.388(5)
C15 C20 1.408(5)
C16 C17 1.387(5)
C17 C18 1.380(5)
C18 C19 1.385(5)
C19 C20 1.387(5)
C22 C23 1.392(5)
C22 C27 1.410(5)
C23 C24 1.391(5)
C24 C25 1.374(5)
C25 C26 1.390(5)
C26 C27 1.394(5)
